data_4074675
loop_
_publ_author_name
'Moncada, Adriana I.'
'Manne, Sudhakar'
'Tanski, Joseph M.'
'Slaughter, LeGrande M.'

_publ_section_title
;
 Modular Chelated Palladium Diaminocarbene Complexes:&#x00A0; Synthesis,
 Characterization, and Optimization of Catalytic Suzuki&#x2212;Miyaura
 Cross-Coupling Activity by Ligand Modification
;
_journal_issue 2
_journal_name_full Organometallics
_journal_page_first 491
_journal_paper_doi 10.1021/om050786f
_journal_volume 25
_journal_year 2006
_chemical_formula_moiety 'C8 H18 Br2 N4 Pd, 2(C2 H6 O S)'
_chemical_formula_sum 'C12 H30 Br2 N4 O2 Pd S2'
_chemical_formula_weight 592.74
_space_group_IT_number 2
_symmetry_cell_setting triclinic
_symmetry_Int_Tables_number 2
_symmetry_space_group_name_Hall '-P 1'
_symmetry_space_group_name_H-M 'P -1'
_atom_sites_solution_hydrogens geom
_atom_sites_solution_primary direct
_atom_sites_solution_secondary difmap
_audit_creation_method SHELXL-97
_cell_angle_alpha 74.7190(10)
_cell_angle_beta 62.9710(10)
_cell_angle_gamma 62.2700(10)
_cell_formula_units_Z 2
_cell_length_a 10.8099(8)
_cell_length_b 11.3178(9)
_cell_length_c 11.3765(9)
_cell_measurement_reflns_used 5628
_cell_measurement_temperature 103(2)
_cell_measurement_theta_max 26.9
_cell_measurement_theta_min 3.2
_cell_volume 1095.03(15)
_computing_cell_refinement 'Bruker SMART'
_computing_data_collection 'Bruker SMART'
_computing_data_reduction 'Bruker SAINT'
_computing_molecular_graphics 'Bruker SHELXTL'
_computing_publication_material 'Bruker SHELXTL'
_computing_structure_refinement 'SHELXL-97 (Sheldrick, 1997)'
_computing_structure_solution 'SHELXS-97 (Sheldrick, 1990)'
_diffrn_ambient_temperature 103(2)
_diffrn_measured_fraction_theta_full 0.996
_diffrn_measured_fraction_theta_max 0.944
_diffrn_measurement_device_type 'CCD area detector'
_diffrn_measurement_method 'phi and omega scans'
_diffrn_radiation_monochromator graphite
_diffrn_radiation_type MoK\a
_diffrn_radiation_wavelength 0.71073
_diffrn_reflns_av_R_equivalents 0.0161
_diffrn_reflns_av_sigmaI/netI 0.0177
_diffrn_reflns_limit_h_max 14
_diffrn_reflns_limit_h_min -14
_diffrn_reflns_limit_k_max 14
_diffrn_reflns_limit_k_min -14
_diffrn_reflns_limit_l_max 14
_diffrn_reflns_limit_l_min -14
_diffrn_reflns_number 13623
_diffrn_reflns_theta_full 26.50
_diffrn_reflns_theta_max 28.30
_diffrn_reflns_theta_min 2.01
_diffrn_source 'fine-focus sealed tube'
_diffrn_standards_decay_% none
_diffrn_standards_interval_count 0
_diffrn_standards_number 0
_exptl_absorpt_coefficient_mu 4.698
_exptl_absorpt_correction_T_max 0.6509
_exptl_absorpt_correction_T_min 0.3148
_exptl_absorpt_correction_type multi-scan
_exptl_absorpt_process_details Bruker(2001)SADABS,BrukerAXSInc.,Madison,WI
_exptl_crystal_colour colourless
_exptl_crystal_density_diffrn 1.798
_exptl_crystal_density_method 'not measured'
_exptl_crystal_description Needle
_exptl_crystal_F_000 588
_exptl_crystal_recrystallization_method 'Slow diff of ether into DMSO soln of cmpd'
_exptl_crystal_size_max 0.32
_exptl_crystal_size_mid 0.12
_exptl_crystal_size_min 0.10
_refine_diff_density_max 0.563
_refine_diff_density_min -0.535
_refine_diff_density_rms 0.073
_refine_ls_extinction_coef 0.0042(2)
_refine_ls_extinction_expression Fc^*^=kFc[1+0.001xFc^2^\l^3^/sin(2\q)]^-1/4^
_refine_ls_extinction_method SHELXL
_refine_ls_goodness_of_fit_ref 1.038
_refine_ls_hydrogen_treatment mixed
_refine_ls_matrix_type full
_refine_ls_number_parameters 217
_refine_ls_number_reflns 5148
_refine_ls_number_restraints 0
_refine_ls_restrained_S_all 1.038
_refine_ls_R_factor_all 0.0179
_refine_ls_R_factor_gt 0.0173
_refine_ls_shift/su_max 0.008
_refine_ls_shift/su_mean 0.001
_refine_ls_structure_factor_coef Fsqd
_refine_ls_weighting_details 'calc w=1/[\s^2^(Fo^2^)+(0.0247P)^2^+0.6424P] where P=(Fo^2^+2Fc^2^)/3'
_refine_ls_weighting_scheme calc
_refine_ls_wR_factor_gt 0.0452
_refine_ls_wR_factor_ref 0.0455
_reflns_number_gt 5016
_reflns_number_total 5148
_reflns_threshold_expression >2sigma(I)
_cod_data_source_file om050786fsi20050911_103409.cif
_cod_data_source_block lms_3b
_cod_original_cell_volume 1095.04(15)
_cod_database_code 4074675

loop_
_symmetry_equiv_pos_as_xyz
'x, y, z'
'-x, -y, -z'

loop_
_atom_site_label
_atom_site_type_symbol
_atom_site_fract_x
_atom_site_fract_y
_atom_site_fract_z
_atom_site_U_iso_or_equiv
_atom_site_adp_type
_atom_site_occupancy
_atom_site_symmetry_multiplicity
_atom_site_calc_flag
_atom_site_refinement_flags
Pd1 Pd 0.645926(11) 0.857591(10) -1.078483(10) 0.01063(3) Uani 1 1 d .
Br2 Br 0.872704(16) 0.863868(15) -1.075131(15) 0.01817(3) Uani 1 1 d .
Br1 Br 0.706586(16) 0.942112(14) -1.317832(14) 0.01698(3) Uani 1 1 d .
N1 N 0.41920(13) 0.86199(13) -1.15685(12) 0.0153(2) Uani 1 1 d .
H1D H 0.4658 0.8995 -1.2314 0.018 Uiso 1 1 calc R
N2 N 0.41028(13) 0.76858(12) -0.94945(12) 0.0137(2) Uani 1 1 d .
H2D H 0.3348 0.7478 -0.9334 0.016 Uiso 1 1 calc R
N3 N 0.47339(13) 0.74028(12) -0.85706(12) 0.0138(2) Uani 1 1 d .
H3B H 0.4418 0.6990 -0.7792 0.017 Uiso 1 1 calc R
N4 N 0.64458(13) 0.76678(12) -0.81079(12) 0.0140(2) Uani 1 1 d .
H4A H 0.7209 0.7909 -0.8412 0.017 Uiso 1 1 calc R
C1 C 0.21458(18) 0.95284(17) -1.23412(17) 0.0231(3) Uani 1 1 d .
H1A H 0.1783 1.0398 -1.2015 0.035 Uiso 1 1 calc R
H1B H 0.1286 0.9406 -1.2299 0.035 Uiso 1 1 calc R
H1C H 0.2879 0.9495 -1.3259 0.035 Uiso 1 1 calc R
C2 C 0.34337(18) 0.70389(16) -1.19130(16) 0.0213(3) Uani 1 1 d .
H2A H 0.3995 0.6358 -1.1394 0.032 Uiso 1 1 calc R
H2B H 0.4096 0.6985 -1.2855 0.032 Uiso 1 1 calc R
H2C H 0.2551 0.6884 -1.1762 0.032 Uiso 1 1 calc R
C3 C 0.29042(16) 0.84230(15) -1.14903(15) 0.0164(3) Uani 1 1 d .
H3A H 0.2156 0.8492 -1.0552 0.020 Uiso 1 1 calc R
C4 C 0.47205(15) 0.82911(14) -1.06345(14) 0.0132(3) Uani 1 1 d .
C5 C 0.58472(15) 0.78004(14) -0.89487(14) 0.0129(3) Uani 1 1 d .
C6 C 0.59598(16) 0.71575(15) -0.67162(14) 0.0161(3) Uani 1 1 d .
H6A H 0.4827 0.7520 -0.6319 0.019 Uiso 1 1 calc R
C7 C 0.65744(18) 0.56355(16) -0.65956(16) 0.0215(3) Uani 1 1 d .
H7A H 0.6254 0.5338 -0.7104 0.032 Uiso 1 1 calc R
H7B H 0.6180 0.5327 -0.5664 0.032 Uiso 1 1 calc R
H7C H 0.7685 0.5262 -0.6942 0.032 Uiso 1 1 calc R
C8 C 0.6472(2) 0.76802(18) -0.59882(16) 0.0251(3) Uani 1 1 d .
H8A H 0.5976 0.8659 -0.6016 0.038 Uiso 1 1 calc R
H8B H 0.7575 0.7399 -0.6415 0.038 Uiso 1 1 calc R
H8C H 0.6195 0.7318 -0.5066 0.038 Uiso 1 1 calc R
S1 S 0.24117(4) 0.51039(4) -0.87498(4) 0.01765(7) Uani 1 1 d .
O1 O 0.20137(12) 0.65646(11) -0.86986(11) 0.0195(2) Uani 1 1 d .
C9 C 0.1820(2) 0.44609(18) -0.70722(18) 0.0312(4) Uani 1 1 d .
H9A H 0.2418 0.4499 -0.6655 0.047 Uiso 1 1 calc R
H9B H 0.1973 0.3531 -0.7041 0.047 Uiso 1 1 calc R
H9C H 0.0743 0.4999 -0.6597 0.047 Uiso 1 1 calc R
C10 C 0.09945(19) 0.50986(17) -0.9143(2) 0.0279(4) Uani 1 1 d .
H10D H 0.1135 0.5461 -1.0056 0.042 Uiso 1 1 calc R
H10E H -0.0012 0.5652 -0.8540 0.042 Uiso 1 1 calc R
H10F H 0.1082 0.4180 -0.9049 0.042 Uiso 1 1 calc R
S2 S 0.14743(4) 0.70193(3) -0.54151(3) 0.01369(7) Uani 1 1 d .
O2 O 0.31275(11) 0.63400(10) -0.63052(10) 0.0156(2) Uani 1 1 d .
C11 C 0.06185(18) 0.84319(16) -0.63608(15) 0.0206(3) Uani 1 1 d .
H10A H 0.0596 0.8124 -0.7076 0.031 Uiso 1 1 calc R
H10B H 0.1210 0.8982 -0.6738 0.031 Uiso 1 1 calc R
H10C H -0.0419 0.8965 -0.5787 0.031 Uiso 1 1 calc R
C12 C 0.14374(18) 0.79097(16) -0.43089(15) 0.0197(3) Uani 1 1 d .
H12A H 0.1999 0.7276 -0.3770 0.030 Uiso 1 1 calc R
H12B H 0.0384 0.8400 -0.3731 0.030 Uiso 1 1 calc R
H12C H 0.1909 0.8542 -0.4818 0.030 Uiso 1 1 calc R

loop_
_atom_site_aniso_label
_atom_site_aniso_U_11
_atom_site_aniso_U_22
_atom_site_aniso_U_33
_atom_site_aniso_U_23
_atom_site_aniso_U_13
_atom_site_aniso_U_12
Pd1 0.01051(4) 0.01253(5) 0.00925(5) 0.00106(3) -0.00369(4) -0.00600(4)
Br2 0.01560(6) 0.02657(7) 0.01548(7) 0.00101(5) -0.00561(5) -0.01259(5)
Br1 0.01672(6) 0.02036(7) 0.01303(7) 0.00307(5) -0.00492(5) -0.00982(5)
N1 0.0158(5) 0.0223(6) 0.0123(5) 0.0037(4) -0.0067(4) -0.0124(5)
N2 0.0135(5) 0.0184(5) 0.0128(5) 0.0016(4) -0.0070(4) -0.0087(4)
N3 0.0154(5) 0.0174(5) 0.0101(5) 0.0025(4) -0.0059(4) -0.0085(4)
N4 0.0146(5) 0.0183(5) 0.0108(5) 0.0033(4) -0.0057(4) -0.0092(4)
C1 0.0250(7) 0.0284(8) 0.0252(8) 0.0093(6) -0.0169(6) -0.0168(6)
C2 0.0265(7) 0.0265(7) 0.0169(7) -0.0004(6) -0.0088(6) -0.0155(6)
C3 0.0176(6) 0.0237(7) 0.0147(6) 0.0031(5) -0.0090(5) -0.0133(5)
C4 0.0128(6) 0.0125(6) 0.0126(6) -0.0010(5) -0.0038(5) -0.0048(5)
C5 0.0110(5) 0.0120(6) 0.0134(6) -0.0012(5) -0.0045(5) -0.0028(5)
C6 0.0165(6) 0.0211(7) 0.0115(6) 0.0033(5) -0.0071(5) -0.0090(5)
C7 0.0203(7) 0.0196(7) 0.0218(8) 0.0063(6) -0.0098(6) -0.0082(6)
C8 0.0340(7) 0.0368(8) 0.0154(7) 0.0046(6) -0.0132(6) -0.0225(7)
S1 0.01586(15) 0.01903(16) 0.01859(17) -0.00310(13) -0.00528(13) -0.00784(13)
O1 0.0234(5) 0.0201(5) 0.0196(5) 0.0004(4) -0.0072(4) -0.0142(4)
C9 0.0508(10) 0.0232(8) 0.0235(8) 0.0034(6) -0.0144(8) -0.0204(7)
C10 0.0280(7) 0.0235(8) 0.0422(10) -0.0032(7) -0.0184(7) -0.0131(6)
S2 0.01386(14) 0.01527(15) 0.01126(15) 0.00015(11) -0.00390(12) -0.00680(12)
O2 0.0137(4) 0.0156(5) 0.0127(5) 0.0006(4) -0.0035(4) -0.0046(4)
C11 0.0195(7) 0.0203(7) 0.0167(7) -0.0006(5) -0.0097(6) -0.0016(6)
C12 0.0232(7) 0.0221(7) 0.0145(7) -0.0030(5) -0.0083(6) -0.0076(6)

loop_
_atom_type_symbol
_atom_type_description
_atom_type_scat_dispersion_real
_atom_type_scat_dispersion_imag
_atom_type_scat_source
C C 0.0033 0.0016 'International Tables Vol C Tables 4.2.6.8 and 6.1.1.4'
H H 0.0000 0.0000 'International Tables Vol C Tables 4.2.6.8 and 6.1.1.4'
N N 0.0061 0.0033 'International Tables Vol C Tables 4.2.6.8 and 6.1.1.4'
O O 0.0106 0.0060 'International Tables Vol C Tables 4.2.6.8 and 6.1.1.4'
S S 0.1246 0.1234 'International Tables Vol C Tables 4.2.6.8 and 6.1.1.4'
Br Br -0.2901 2.4595 'International Tables Vol C Tables 4.2.6.8 and 6.1.1.4'
Pd Pd -0.9988 1.0072 'International Tables Vol C Tables 4.2.6.8 and 6.1.1.4'

loop_
_geom_angle_atom_site_label_1
_geom_angle_atom_site_label_2
_geom_angle_atom_site_label_3
_geom_angle
C5 Pd1 C4 79.69(6)
C5 Pd1 Br2 93.27(4)
C4 Pd1 Br2 171.66(4)
C5 Pd1 Br1 172.48(4)
C4 Pd1 Br1 93.34(4)
Br2 Pd1 Br1 93.446(7)
C4 N1 C3 126.61(12)
C4 N1 H1D 116.7
C3 N1 H1D 116.7
C4 N2 N3 115.34(12)
C4 N2 H2D 122.3
N3 N2 H2D 122.3
C5 N3 N2 115.25(12)
C5 N3 H3B 122.4
N2 N3 H3B 122.4
C5 N4 C6 126.34(13)
C5 N4 H4A 116.8
C6 N4 H4A 116.8
C3 C1 H1A 109.5
C3 C1 H1B 109.5
H1A C1 H1B 109.5
C3 C1 H1C 109.5
H1A C1 H1C 109.5
H1B C1 H1C 109.5
C3 C2 H2A 109.5
C3 C2 H2B 109.5
H2A C2 H2B 109.5
C3 C2 H2C 109.5
H2A C2 H2C 109.5
H2B C2 H2C 109.5
N1 C3 C1 108.73(12)
N1 C3 C2 110.46(12)
C1 C3 C2 111.93(13)
N1 C3 H3A 108.5
C1 C3 H3A 108.5
C2 C3 H3A 108.5
N1 C4 N2 120.14(13)
N1 C4 Pd1 125.19(11)
N2 C4 Pd1 114.64(11)
N4 C5 N3 119.93(13)
N4 C5 Pd1 125.23(11)
N3 C5 Pd1 114.83(11)
N4 C6 C7 111.24(12)
N4 C6 C8 108.39(13)
C7 C6 C8 111.97(13)
N4 C6 H6A 108.4
C7 C6 H6A 108.4
C8 C6 H6A 108.4
C6 C7 H7A 109.5
C6 C7 H7B 109.5
H7A C7 H7B 109.5
C6 C7 H7C 109.5
H7A C7 H7C 109.5
H7B C7 H7C 109.5
C6 C8 H8A 109.5
C6 C8 H8B 109.5
H8A C8 H8B 109.5
C6 C8 H8C 109.5
H8A C8 H8C 109.5
H8B C8 H8C 109.5
O1 S1 C9 105.79(7)
O1 S1 C10 105.09(7)
C9 S1 C10 98.41(10)
S1 C9 H9A 109.5
S1 C9 H9B 109.5
H9A C9 H9B 109.5
S1 C9 H9C 109.5
H9A C9 H9C 109.5
H9B C9 H9C 109.5
S1 C10 H10D 109.5
S1 C10 H10E 109.5
H10D C10 H10E 109.5
S1 C10 H10F 109.5
H10D C10 H10F 109.5
H10E C10 H10F 109.5
O2 S2 C12 106.13(7)
O2 S2 C11 106.95(7)
C12 S2 C11 97.83(8)
S2 C11 H10A 109.5
S2 C11 H10B 109.5
H10A C11 H10B 109.5
S2 C11 H10C 109.5
H10A C11 H10C 109.5
H10B C11 H10C 109.5
S2 C12 H12A 109.5
S2 C12 H12B 109.5
H12A C12 H12B 109.5
S2 C12 H12C 109.5
H12A C12 H12C 109.5
H12B C12 H12C 109.5

loop_
_geom_bond_atom_site_label_1
_geom_bond_atom_site_label_2
_geom_bond_distance
Pd1 C5 1.9721(15)
Pd1 C4 1.9771(15)
Pd1 Br2 2.5029(3)
Pd1 Br1 2.5194(2)
N1 C4 1.319(2)
N1 C3 1.4700(19)
N1 H1D 0.8800
N2 C4 1.3294(18)
N2 N3 1.3942(17)
N2 H2D 0.8800
N3 C5 1.3293(19)
N3 H3B 0.8800
N4 C5 1.324(2)
N4 C6 1.4699(18)
N4 H4A 0.8800
C1 C3 1.518(2)
C1 H1A 0.9800
C1 H1B 0.9800
C1 H1C 0.9800
C2 C3 1.525(2)
C2 H2A 0.9800
C2 H2B 0.9800
C2 H2C 0.9800
C3 H3A 1.0000
C6 C7 1.523(2)
C6 C8 1.524(2)
C6 H6A 1.0000
C7 H7A 0.9800
C7 H7B 0.9800
C7 H7C 0.9800
C8 H8A 0.9800
C8 H8B 0.9800
C8 H8C 0.9800
S1 O1 1.5125(11)
S1 C9 1.7813(19)
S1 C10 1.7833(18)
C9 H9A 0.9800
C9 H9B 0.9800
C9 H9C 0.9800
C10 H10D 0.9800
C10 H10E 0.9800
C10 H10F 0.9800
S2 O2 1.5157(10)
S2 C12 1.7850(16)
S2 C11 1.7862(16)
C11 H10A 0.9800
C11 H10B 0.9800
C11 H10C 0.9800
C12 H12A 0.9800
C12 H12B 0.9800
C12 H12C 0.9800

loop_
_geom_hbond_atom_site_label_D
_geom_hbond_atom_site_label_H
_geom_hbond_atom_site_label_A
_geom_hbond_distance_DH
_geom_hbond_distance_HA
_geom_hbond_distance_DA
_geom_hbond_angle_DHA
N1 H1D Br1 0.88 2.56 3.2253(12) 132.7
N2 H2D O1 0.88 1.93 2.7808(17) 162.6
N3 H3B O2 0.88 1.87 2.7105(16) 158.7
N4 H4A Br2 0.88 2.57 3.2206(12) 131.7

loop_
_geom_torsion_atom_site_label_1
_geom_torsion_atom_site_label_2
_geom_torsion_atom_site_label_3
_geom_torsion_atom_site_label_4
_geom_torsion
C4 N2 N3 C5 1.21(17)
C4 N1 C3 C1 149.18(14)
C4 N1 C3 C2 -87.63(17)
C3 N1 C4 N2 1.9(2)
C3 N1 C4 Pd1 180.00(11)
N3 N2 C4 N1 -179.04(12)
N3 N2 C4 Pd1 2.66(15)
C5 Pd1 C4 N1 177.91(13)
Br1 Pd1 C4 N1 -4.92(12)
C5 Pd1 C4 N2 -3.89(10)
Br1 Pd1 C4 N2 173.27(10)
C6 N4 C5 N3 -2.8(2)
C6 N4 C5 Pd1 176.67(10)
N2 N3 C5 N4 175.03(12)
N2 N3 C5 Pd1 -4.51(15)
C4 Pd1 C5 N4 -174.96(13)
Br2 Pd1 C5 N4 9.55(12)
C4 Pd1 C5 N3 4.56(10)
Br2 Pd1 C5 N3 -170.93(10)
C5 N4 C6 C7 79.00(17)
C5 N4 C6 C8 -157.48(14)
